data_7235263
loop_
_publ_author_name
'Dutta, Jayita'
'Bhattacharya, Samaresh'

_publ_section_title
;
 Controlled interaction of benzaldehyde thiosemicarbazones with palladium:
 formation of bis-complexes with cis-geometry and organopalladium
 complexes, and their catalytic application in C--C and C--N coupling
;
_journal_issue 27
_journal_name_full 'RSC Advances'
_journal_page_first 10707
_journal_paper_doi 10.1039/c3ra40829a
_journal_volume 3
_journal_year 2013
_chemical_formula_sum 'C26 H21 Cl N3 P Pd S'
_chemical_formula_weight 580.35
_space_group_IT_number 2
_space_group_name_Hall '-P 1'
_space_group_name_H-M_alt 'P -1'
_symmetry_space_group_name_H-M 'P -1'
_atom_sites_solution_hydrogens geom
_atom_sites_solution_primary direct
_atom_sites_solution_secondary difmap
_audit_creation_method SHELXL-97
_cell_angle_alpha 91.1360(10)
_cell_angle_beta 107.0960(10)
_cell_angle_gamma 109.2990(10)
_cell_formula_units_Z 2
_cell_length_a 9.9226(3)
_cell_length_b 10.9475(3)
_cell_length_c 12.4090(3)
_cell_measurement_temperature 273(2)
_cell_volume 1205.73(6)
_computing_structure_refinement 'SHELXL-97 (Sheldrick, 2008)'
_computing_structure_solution 'SHELXS-97 (Sheldrick, 2008)'
_diffrn_ambient_temperature 273(2)
_diffrn_measured_fraction_theta_full 0.995
_diffrn_measured_fraction_theta_max 0.995
_diffrn_radiation_monochromator graphite
_diffrn_radiation_source 'fine-focus sealed tube'
_diffrn_radiation_type MoK\a
_diffrn_radiation_wavelength 0.71073
_diffrn_reflns_av_R_equivalents 0.0189
_diffrn_reflns_av_sigmaI/netI 0.0184
_diffrn_reflns_limit_h_max 12
_diffrn_reflns_limit_h_min -12
_diffrn_reflns_limit_k_max 14
_diffrn_reflns_limit_k_min -14
_diffrn_reflns_limit_l_max 16
_diffrn_reflns_limit_l_min -15
_diffrn_reflns_number 19534
_diffrn_reflns_theta_full 27.49
_diffrn_reflns_theta_max 27.49
_diffrn_reflns_theta_min 1.73
_exptl_absorpt_coefficient_mu 1.053
_exptl_absorpt_correction_T_max 0.802
_exptl_absorpt_correction_T_min 0.769
_exptl_absorpt_correction_type multi-scan
_exptl_crystal_density_diffrn 1.599
_exptl_crystal_density_method 'not measured'
_exptl_crystal_F_000 584
_exptl_crystal_size_max 0.25
_exptl_crystal_size_mid 0.23
_exptl_crystal_size_min 0.21
_refine_diff_density_max 0.569
_refine_diff_density_min -0.532
_refine_diff_density_rms 0.053
_refine_ls_extinction_method none
_refine_ls_goodness_of_fit_ref 0.822
_refine_ls_hydrogen_treatment constr
_refine_ls_matrix_type full
_refine_ls_number_parameters 298
_refine_ls_number_reflns 5492
_refine_ls_number_restraints 0
_refine_ls_restrained_S_all 0.822
_refine_ls_R_factor_all 0.0283
_refine_ls_R_factor_gt 0.0246
_refine_ls_shift/su_max 0.001
_refine_ls_shift/su_mean 0.000
_refine_ls_structure_factor_coef Fsqd
_refine_ls_weighting_details 'calc w=1/[\s^2^(Fo^2^)+(0.0556P)^2^+0.7296P] where P=(Fo^2^+2Fc^2^)/3'
_refine_ls_weighting_scheme calc
_refine_ls_wR_factor_gt 0.0701
_refine_ls_wR_factor_ref 0.0744
_reflns_number_gt 4983
_reflns_number_total 5492
_reflns_threshold_expression &gt;2sigma(I)
_cod_data_source_file c3ra40829a.cif
_cod_data_source_block jd-p-1
_cod_depositor_comments
;
The following automatic conversions were performed:

data item '_exptl_absorpt_correction_type' value 'Multi-Scan' was
changed to 'multi-scan' in accordance with the
/home/saulius/struct/COD-crude-data/automatic-downloads/DataCite-retrospective/RSC/depositions/lib/dictionaries/cif_core.dic
dictionary named 'cif_core.dic' version 2.4.2 last updated on
2011-04-26.

Automatic conversion script
Id: cif_fix_values 6909 2019-04-08 15:41:33Z antanas 
;
_cod_original_sg_symbol_H-M P-1
_cod_database_code 7235263

loop_
_symmetry_equiv_pos_as_xyz
'x, y, z'
'-x, -y, -z'

loop_
_atom_site_label
_atom_site_type_symbol
_atom_site_fract_x
_atom_site_fract_y
_atom_site_fract_z
_atom_site_U_iso_or_equiv
_atom_site_adp_type
_atom_site_occupancy
_atom_site_symmetry_multiplicity
_atom_site_calc_flag
_atom_site_refinement_flags
Pd1 Pd 0.328250(17) 0.134154(14) 0.292102(12) 0.03840(6) Uani 1 1 d .
Cl1 Cl 0.70122(9) 0.26416(8) -0.00746(7) 0.0775(2) Uani 1 1 d .
S1 S 0.16716(9) 0.08691(6) 0.40346(6) 0.06037(17) Uani 1 1 d .
P1 P 0.29423(5) 0.31372(5) 0.22225(4) 0.03280(11) Uani 1 1 d .
N1 N 0.3688(2) -0.02564(18) 0.35224(16) 0.0490(4) Uani 1 1 d .
C131 C 0.1871(2) 0.3872(2) 0.28270(16) 0.0363(4) Uani 1 1 d .
C121 C 0.4692(2) 0.45017(18) 0.24445(16) 0.0351(4) Uani 1 1 d .
C2 C 0.4767(2) 0.1255(2) 0.21001(19) 0.0444(5) Uani 1 1 d .
C3 C 0.5321(2) 0.1990(2) 0.1330(2) 0.0468(5) Uani 1 1 d .
H3 H 0.5024 0.2693 0.1110 0.056 Uiso 1 1 calc R
C4 C 0.6329(3) 0.1685(2) 0.0877(2) 0.0537(6) Uani 1 1 d .
C5 C 0.6801(3) 0.0662(3) 0.1174(3) 0.0656(7) Uani 1 1 d .
H5 H 0.7464 0.0470 0.0862 0.079 Uiso 1 1 calc R
C6 C 0.6268(3) -0.0081(3) 0.1950(3) 0.0678(8) Uani 1 1 d .
H6 H 0.6586 -0.0774 0.2170 0.081 Uiso 1 1 calc R
C1 C 0.5262(3) 0.0196(2) 0.2405(2) 0.0545(6) Uani 1 1 d .
C7 C 0.4641(3) -0.0581(2) 0.3189(2) 0.0613(7) Uani 1 1 d .
H7 H 0.4920 -0.1284 0.3439 0.074 Uiso 1 1 calc R
N2 N 0.3012(3) -0.0968(2) 0.42428(18) 0.0606(6) Uani 1 1 d .
C8 C 0.2073(3) -0.0513(2) 0.4496(2) 0.0589(6) Uani 1 1 d .
N3 N 0.1320(4) -0.1175(3) 0.5173(2) 0.0857(8) Uani 1 1 d .
H3A H 0.1473 -0.1863 0.5416 0.103 Uiso 1 1 calc R
H3B H 0.0688 -0.0907 0.5362 0.103 Uiso 1 1 calc R
C111 C 0.1856(2) 0.28598(19) 0.07191(16) 0.0359(4) Uani 1 1 d .
C112 C 0.1447(2) 0.1652(2) 0.00914(18) 0.0441(5) Uani 1 1 d .
H112 H 0.1792 0.1012 0.0422 0.053 Uiso 1 1 calc R
C113 C 0.0519(3) 0.1410(2) -0.1032(2) 0.0546(6) Uani 1 1 d .
H113 H 0.0240 0.0603 -0.1452 0.065 Uiso 1 1 calc R
C114 C 0.0011(3) 0.2353(3) -0.15254(19) 0.0571(6) Uani 1 1 d .
H114 H -0.0619 0.2178 -0.2275 0.069 Uiso 1 1 calc R
C115 C 0.0432(3) 0.3562(3) -0.0915(2) 0.0539(6) Uani 1 1 d .
H115 H 0.0110 0.4208 -0.1259 0.065 Uiso 1 1 calc R
C116 C 0.1331(2) 0.3807(2) 0.02066(18) 0.0453(5) Uani 1 1 d .
H116 H 0.1589 0.4612 0.0624 0.054 Uiso 1 1 calc R
C132 C 0.2449(3) 0.5157(2) 0.33290(18) 0.0445(5) Uani 1 1 d .
H132 H 0.3433 0.5673 0.3399 0.053 Uiso 1 1 calc R
C133 C 0.1552(3) 0.5675(3) 0.3729(2) 0.0576(6) Uani 1 1 d .
H133 H 0.1945 0.6533 0.4077 0.069 Uiso 1 1 calc R
C134 C 0.0098(3) 0.4927(3) 0.3613(2) 0.0600(7) Uani 1 1 d .
H134 H -0.0496 0.5280 0.3878 0.072 Uiso 1 1 calc R
C135 C -0.0493(3) 0.3654(3) 0.3105(2) 0.0565(6) Uani 1 1 d .
H135 H -0.1486 0.3149 0.3021 0.068 Uiso 1 1 calc R
C136 C 0.0393(2) 0.3126(2) 0.27196(19) 0.0485(5) Uani 1 1 d .
H136 H -0.0005 0.2262 0.2385 0.058 Uiso 1 1 calc R
C126 C 0.5703(2) 0.4832(2) 0.35454(18) 0.0443(5) Uani 1 1 d .
H126 H 0.5528 0.4301 0.4102 0.053 Uiso 1 1 calc R
C125 C 0.6979(2) 0.5962(2) 0.3810(2) 0.0500(5) Uani 1 1 d .
H125 H 0.7632 0.6204 0.4552 0.060 Uiso 1 1 calc R
C124 C 0.7273(3) 0.6712(2) 0.2984(2) 0.0531(6) Uani 1 1 d .
H124 H 0.8125 0.7464 0.3167 0.064 Uiso 1 1 calc R
C123 C 0.6318(3) 0.6363(2) 0.1885(2) 0.0532(5) Uani 1 1 d .
H123 H 0.6544 0.6862 0.1321 0.064 Uiso 1 1 calc R
C122 C 0.5013(2) 0.5264(2) 0.16126(18) 0.0431(4) Uani 1 1 d .
H122 H 0.4356 0.5041 0.0871 0.052 Uiso 1 1 calc R

loop_
_atom_site_aniso_label
_atom_site_aniso_U_11
_atom_site_aniso_U_22
_atom_site_aniso_U_33
_atom_site_aniso_U_23
_atom_site_aniso_U_13
_atom_site_aniso_U_12
Pd1 0.04438(10) 0.03249(9) 0.03457(9) 0.00481(6) 0.00996(7) 0.01103(7)
Cl1 0.0733(4) 0.0835(5) 0.0875(5) 0.0089(4) 0.0484(4) 0.0227(4)
S1 0.0858(4) 0.0507(3) 0.0542(4) 0.0160(3) 0.0384(3) 0.0214(3)
P1 0.0356(2) 0.0325(2) 0.0293(2) 0.00335(18) 0.01109(18) 0.01006(19)
N1 0.0557(11) 0.0344(9) 0.0445(10) 0.0080(7) 0.0035(8) 0.0111(8)
C131 0.0410(9) 0.0425(10) 0.0292(9) 0.0072(7) 0.0126(7) 0.0183(8)
C121 0.0351(9) 0.0340(9) 0.0363(9) 0.0031(7) 0.0125(7) 0.0116(7)
C2 0.0382(10) 0.0389(10) 0.0492(12) -0.0034(9) 0.0066(9) 0.0117(8)
C3 0.0434(11) 0.0435(12) 0.0533(13) -0.0002(9) 0.0147(9) 0.0159(9)
C4 0.0451(11) 0.0508(13) 0.0600(14) -0.0071(11) 0.0168(10) 0.0112(10)
C5 0.0476(13) 0.0583(15) 0.089(2) -0.0156(14) 0.0199(13) 0.0195(11)
C6 0.0578(14) 0.0460(14) 0.099(2) -0.0027(14) 0.0166(15) 0.0263(12)
C1 0.0483(12) 0.0404(12) 0.0674(15) 0.0009(11) 0.0076(11) 0.0163(10)
C7 0.0617(15) 0.0413(12) 0.0738(17) 0.0123(11) 0.0072(13) 0.0216(11)
N2 0.0736(14) 0.0429(11) 0.0502(12) 0.0159(9) 0.0085(10) 0.0105(10)
C8 0.0750(16) 0.0459(13) 0.0395(12) 0.0071(10) 0.0119(11) 0.0063(12)
N3 0.122(2) 0.0692(16) 0.0744(17) 0.0357(13) 0.0490(16) 0.0268(15)
C111 0.0343(9) 0.0404(10) 0.0300(9) 0.0032(7) 0.0115(7) 0.0085(7)
C112 0.0466(11) 0.0398(11) 0.0389(10) 0.0011(8) 0.0128(9) 0.0071(9)
C113 0.0557(13) 0.0502(13) 0.0396(11) -0.0068(10) 0.0114(10) -0.0004(10)
C114 0.0439(11) 0.0802(18) 0.0325(11) 0.0026(11) 0.0046(9) 0.0101(11)
C115 0.0519(12) 0.0728(16) 0.0416(12) 0.0155(11) 0.0126(10) 0.0295(12)
C116 0.0501(11) 0.0507(12) 0.0372(10) 0.0053(9) 0.0126(9) 0.0215(10)
C132 0.0526(12) 0.0430(11) 0.0421(11) 0.0071(9) 0.0178(9) 0.0198(9)
C133 0.0820(17) 0.0558(14) 0.0523(13) 0.0105(11) 0.0271(12) 0.0410(13)
C134 0.0742(16) 0.090(2) 0.0468(13) 0.0242(13) 0.0303(12) 0.0569(16)
C135 0.0466(12) 0.0853(19) 0.0487(13) 0.0201(12) 0.0225(10) 0.0302(12)
C136 0.0443(11) 0.0550(13) 0.0439(11) 0.0038(10) 0.0156(9) 0.0135(10)
C126 0.0409(10) 0.0470(12) 0.0395(11) 0.0076(9) 0.0090(8) 0.0117(9)
C125 0.0384(10) 0.0530(13) 0.0460(12) -0.0018(10) 0.0032(9) 0.0094(9)
C124 0.0397(11) 0.0445(12) 0.0652(15) 0.0015(11) 0.0136(10) 0.0052(9)
C123 0.0513(12) 0.0497(13) 0.0565(14) 0.0149(10) 0.0232(11) 0.0095(10)
C122 0.0435(10) 0.0460(11) 0.0366(10) 0.0061(8) 0.0131(8) 0.0114(9)

loop_
_atom_type_symbol
_atom_type_description
_atom_type_scat_dispersion_real
_atom_type_scat_dispersion_imag
_atom_type_scat_source
C C 0.0033 0.0016 'International Tables Vol C Tables 4.2.6.8 and 6.1.1.4'
H H 0.0000 0.0000 'International Tables Vol C Tables 4.2.6.8 and 6.1.1.4'
N N 0.0061 0.0033 'International Tables Vol C Tables 4.2.6.8 and 6.1.1.4'
P P 0.1023 0.0942 'International Tables Vol C Tables 4.2.6.8 and 6.1.1.4'
S S 0.1246 0.1234 'International Tables Vol C Tables 4.2.6.8 and 6.1.1.4'
Cl Cl 0.1484 0.1585 'International Tables Vol C Tables 4.2.6.8 and 6.1.1.4'
Pd Pd -0.9988 1.0072 'International Tables Vol C Tables 4.2.6.8 and 6.1.1.4'

loop_
_geom_angle_atom_site_label_1
_geom_angle_atom_site_label_2
_geom_angle_atom_site_label_3
_geom_angle
N1 Pd1 C2 81.34(9)
N1 Pd1 P1 176.93(6)
C2 Pd1 P1 95.69(7)
N1 Pd1 S1 81.78(6)
C2 Pd1 S1 163.07(7)
P1 Pd1 S1 101.21(2)
C8 S1 Pd1 95.01(10)
C121 P1 C111 108.23(9)
C121 P1 C131 102.09(9)
C111 P1 C131 100.89(9)
C121 P1 Pd1 113.54(6)
C111 P1 Pd1 113.87(7)
C131 P1 Pd1 116.83(7)
C7 N1 N2 120.5(2)
C7 N1 Pd1 115.52(17)
N2 N1 Pd1 124.02(17)
C132 C131 C136 119.01(19)
C132 C131 P1 122.68(15)
C136 C131 P1 118.22(16)
C122 C121 C126 119.31(18)
C122 C121 P1 123.95(15)
C126 C121 P1 116.59(15)
C3 C2 C1 117.1(2)
C3 C2 Pd1 132.93(17)
C1 C2 Pd1 109.93(18)
C2 C3 C4 120.6(2)
C2 C3 H3 119.7
C4 C3 H3 119.7
C5 C4 C3 121.9(3)
C5 C4 Cl1 118.9(2)
C3 C4 Cl1 119.1(2)
C4 C5 C6 118.4(2)
C4 C5 H5 120.8
C6 C5 H5 120.8
C5 C6 C1 120.8(2)
C5 C6 H6 119.6
C1 C6 H6 119.6
C6 C1 C2 121.2(3)
C6 C1 C7 122.5(2)
C2 C1 C7 116.3(2)
N1 C7 C1 116.8(2)
N1 C7 H7 121.6
C1 C7 H7 121.6
C8 N2 N1 112.7(2)
N2 C8 N3 116.9(3)
N2 C8 S1 126.4(2)
N3 C8 S1 116.6(3)
C8 N3 H3A 120.0
C8 N3 H3B 120.0
H3A N3 H3B 120.0
C112 C111 C116 119.28(18)
C112 C111 P1 119.77(16)
C116 C111 P1 120.77(15)
C113 C112 C111 119.6(2)
C113 C112 H112 120.2
C111 C112 H112 120.2
C114 C113 C112 120.5(2)
C114 C113 H113 119.8
C112 C113 H113 119.8
C113 C114 C115 120.4(2)
C113 C114 H114 119.8
C115 C114 H114 119.8
C116 C115 C114 119.7(2)
C116 C115 H115 120.1
C114 C115 H115 120.1
C115 C116 C111 120.6(2)
C115 C116 H116 119.7
C111 C116 H116 119.7
C131 C132 C133 119.9(2)
C131 C132 H132 120.1
C133 C132 H132 120.1
C134 C133 C132 120.3(2)
C134 C133 H133 119.8
C132 C133 H133 119.8
C133 C134 C135 120.3(2)
C133 C134 H134 119.8
C135 C134 H134 119.8
C134 C135 C136 119.8(2)
C134 C135 H135 120.1
C136 C135 H135 120.1
C135 C136 C131 120.7(2)
C135 C136 H136 119.7
C131 C136 H136 119.7
C121 C126 C125 119.7(2)
C121 C126 H126 120.1
C125 C126 H126 120.1
C124 C125 C126 120.3(2)
C124 C125 H125 119.8
C126 C125 H125 119.8
C125 C124 C123 120.4(2)
C125 C124 H124 119.8
C123 C124 H124 119.8
C124 C123 C122 120.1(2)
C124 C123 H123 119.9
C122 C123 H123 119.9
C121 C122 C123 120.0(2)
C121 C122 H122 120.0
C123 C122 H122 120.0

loop_
_geom_bond_atom_site_label_1
_geom_bond_atom_site_label_2
_geom_bond_distance
Pd1 N1 2.0295(19)
Pd1 C2 2.046(2)
Pd1 P1 2.2503(5)
Pd1 S1 2.3479(7)
Cl1 C4 1.732(3)
S1 C8 1.754(3)
P1 C121 1.8192(19)
P1 C111 1.8202(19)
P1 C131 1.8305(19)
N1 C7 1.280(4)
N1 N2 1.375(3)
C131 C132 1.385(3)
C131 C136 1.387(3)
C121 C122 1.384(3)
C121 C126 1.392(3)
C2 C3 1.382(3)
C2 C1 1.419(3)
C3 C4 1.404(3)
C3 H3 0.9300
C4 C5 1.368(4)
C5 C6 1.384(4)
C5 H5 0.9300
C6 C1 1.389(4)
C6 H6 0.9300
C1 C7 1.445(4)
C7 H7 0.9300
N2 C8 1.299(4)
C8 N3 1.351(3)
N3 H3A 0.8600
N3 H3B 0.8600
C111 C112 1.392(3)
C111 C116 1.393(3)
C112 C113 1.390(3)
C112 H112 0.9300
C113 C114 1.372(4)
C113 H113 0.9300
C114 C115 1.382(4)
C114 H114 0.9300
C115 C116 1.379(3)
C115 H115 0.9300
C116 H116 0.9300
C132 C133 1.393(3)
C132 H132 0.9300
C133 C134 1.366(4)
C133 H133 0.9300
C134 C135 1.375(4)
C134 H134 0.9300
C135 C136 1.381(3)
C135 H135 0.9300
C136 H136 0.9300
C126 C125 1.395(3)
C126 H126 0.9300
C125 C124 1.363(3)
C125 H125 0.9300
C124 C123 1.373(3)
C124 H124 0.9300
C123 C122 1.391(3)
C123 H123 0.9300
C122 H122 0.9300
